data_4335068
loop_
_publ_author_name
'Peter Comba'
'Michael Morgen'
'Hubert Wadepohl'

_publ_section_title
;
 Tuning of the Properties of Transition-Metal Bispidine Complexes by
 Variation of the Basicity of the Aromatic Donor Groups
;
_journal_name_full 'Inorganic Chemistry'
_journal_page_first 6481
_journal_page_last 6501
_journal_paper_doi 10.1021/ic4004214
_journal_volume 52
_journal_year 2013
_chemical_formula_sum 'C25 H30 N4 O5'
_chemical_formula_weight 466.53
_space_group_IT_number 14
_symmetry_cell_setting monoclinic
_symmetry_Int_Tables_number 14
_symmetry_space_group_name_Hall '-P 2yn'
_symmetry_space_group_name_H-M 'P 1 21/n 1'
_atom_sites_solution_hydrogens difmap
_atom_sites_solution_primary iterative
_atom_sites_solution_secondary difmap
_audit_block_code co_mimo55
_audit_creation_date
;
'Fri Jun 22 13:02:39 2012'
;
_audit_creation_method
;
CrysAlisPro, Oxford Diffraction Ltd.,
Version 1.171.35.21 (release 20-01-2012 CrysAlis171 .NET)
(compiled Jan 23 2012,18:06:46)
;
_audit_update_record 'Fri Jun 22 13:13:12 CEST 2012'
_cell_angle_alpha 90.00
_cell_angle_beta 98.3614(6)
_cell_angle_gamma 90.00
_cell_formula_units_Z 4
_cell_length_a 9.13445(7)
_cell_length_b 20.36668(11)
_cell_length_c 12.66689(7)
_cell_measurement_reflns_used 48507
_cell_measurement_temperature 110.00(10)
_cell_measurement_theta_max 71.7817
_cell_measurement_theta_min 3.5238
_cell_volume 2331.48(3)
_computing_cell_refinement
;
CrysAlisPro, Agilent Technologies,
Version 1.171.35.21 (release 20-01-2012 CrysAlis171 .NET)
(compiled Jan 23 2012,18:06:46)
;
_computing_data_collection
;
CrysAlisPro, Agilent Technologies,
Version 1.171.35.21 (release 20-01-2012 CrysAlis171 .NET)
(compiled Jan 23 2012,18:06:46)
;
_computing_data_reduction
;
CrysAlisPro, Agilent Technologies,
Version 1.171.35.21 (release 20-01-2012 CrysAlis171 .NET)
(compiled Jan 23 2012,18:06:46)
;
_computing_publication_material 'SHELXL-97 (Sheldrick, 1997)'
_computing_structure_refinement 'SHELXL-97 (Sheldrick, 1997)'
_computing_structure_solution 'SUPERFLIP (Palatinus, 2007-2009)'
_diffrn_ambient_temperature 110.00(10)
_diffrn_detector 'CCD plate'
_diffrn_detector_area_resol_mean 7.9621
_diffrn_detector_type 'Agilent EOS'
_diffrn_measured_fraction_theta_full 0.987
_diffrn_measured_fraction_theta_max 0.979
_diffrn_measurement_details
;
  1 omega   -6.00   21.00   1.0000    1.5000
omega____ theta____ kappa____ phi______ frames
    -        0.0000  -57.0000    0.0000 27

  2 omega  -53.00  -17.00   1.0000    1.5000
omega____ theta____ kappa____ phi______ frames
    -        0.0000  -57.0000    0.0000 36

  3 omega  -20.00   17.00   1.0000    1.5000
omega____ theta____ kappa____ phi______ frames
    -        0.0000   57.0000    0.0000 37

  4 omega   40.00   68.00   1.0000    1.5000
omega____ theta____ kappa____ phi______ frames
    -        0.0000   57.0000    0.0000 28

  5 omega  -14.00   38.00   1.0000    1.5000
omega____ theta____ kappa____ phi______ frames
    -       14.0000   76.0000  -36.0000 52

  6 omega   -1.00   25.00   1.0000    1.5000
omega____ theta____ kappa____ phi______ frames
    -       18.0000   80.0000   71.0000 26

  7 omega   11.00   38.00   1.0000    3.0000
omega____ theta____ kappa____ phi______ frames
    -       38.0000   80.0000  -74.0000 27

  8 omega   10.00   37.00   1.0000    3.0000
omega____ theta____ kappa____ phi______ frames
    -       42.0000   80.0000 -127.0000 27

  9 omega   -6.00   20.00   1.0000    3.0000
omega____ theta____ kappa____ phi______ frames
    -      -42.5000   63.0000 -120.0000 26

 10 omega  -89.00  -63.00   1.0000    3.0000
omega____ theta____ kappa____ phi______ frames
    -      -42.5000  -77.0000  -90.0000 26

 11 omega  -50.00  -13.00   1.0000    3.0000
omega____ theta____ kappa____ phi______ frames
    -      -42.5000  -77.0000  -90.0000 37

 12 omega  -50.00   30.00   1.0000    3.0000
omega____ theta____ kappa____ phi______ frames
    -      -42.5000   38.0000  -30.0000 80

 13 omega  -48.00   29.00   1.0000    3.0000
omega____ theta____ kappa____ phi______ frames
    -      -42.5000   25.0000 -150.0000 77

 14 omega  -39.00  -12.00   1.0000    3.0000
omega____ theta____ kappa____ phi______ frames
    -      -42.5000  -77.0000   90.0000 27

 15 omega  -38.00  -12.00   1.0000    3.0000
omega____ theta____ kappa____ phi______ frames
    -      -42.5000  -77.0000  120.0000 26

 16 omega  -49.00  -23.00   1.0000    3.0000
omega____ theta____ kappa____ phi______ frames
    -      -42.5000   63.0000 -120.0000 26

 17 omega  -38.00  -12.00   1.0000    3.0000
omega____ theta____ kappa____ phi______ frames
    -      -42.5000  -77.0000  -30.0000 26

 18 omega  -61.00  -16.00   1.0000    3.0000
omega____ theta____ kappa____ phi______ frames
    -      -42.5000  -77.0000 -180.0000 45

 19 omega  -39.00  -12.00   1.0000    3.0000
omega____ theta____ kappa____ phi______ frames
    -      -42.5000  -77.0000   30.0000 27

 20 omega -107.00  -81.00   1.0000    3.0000
omega____ theta____ kappa____ phi______ frames
    -      -42.5000  -77.0000 -180.0000 26

 21 omega   18.00   44.00   1.0000    3.0000
omega____ theta____ kappa____ phi______ frames
    -       46.0000   77.0000   53.0000 26

 22 omega   14.00   39.00   1.0000    3.0000
omega____ theta____ kappa____ phi______ frames
    -       46.0000   80.0000   81.0000 25

 23 omega   15.00   40.00   1.0000    3.0000
omega____ theta____ kappa____ phi______ frames
    -       46.0000   80.0000 -163.0000 25

 24 omega   45.00   71.00   1.0000    3.0000
omega____ theta____ kappa____ phi______ frames
    -       50.0000   77.0000 -147.0000 26

 25 omega   19.00   44.00   1.0000    3.0000
omega____ theta____ kappa____ phi______ frames
    -       50.0000   78.0000  144.0000 25

 26 omega   19.00   45.00   1.0000    3.0000
omega____ theta____ kappa____ phi______ frames
    -       50.0000   80.0000  112.0000 26

 27 omega   19.00   44.00   1.0000    3.0000
omega____ theta____ kappa____ phi______ frames
    -       50.0000   79.0000  165.0000 25

 28 omega   65.00   95.00   1.0000    3.0000
omega____ theta____ kappa____ phi______ frames
    -       54.0000   77.0000   81.0000 30

 29 omega   24.00   49.00   1.0000    3.0000
omega____ theta____ kappa____ phi______ frames
    -       54.0000   77.0000   81.0000 25

 30 omega   23.00   48.00   1.0000    3.0000
omega____ theta____ kappa____ phi______ frames
    -       54.0000   78.0000  137.0000 25

 31 omega   23.00   48.00   1.0000    3.0000
omega____ theta____ kappa____ phi______ frames
    -       54.0000   78.0000  114.0000 25

 32 omega   24.00  113.00   1.0000    3.0000
omega____ theta____ kappa____ phi______ frames
    -       54.0000   77.0000  -82.0000 89

 33 omega   23.00   48.00   1.0000    3.0000
omega____ theta____ kappa____ phi______ frames
    -       54.0000   78.0000  -10.0000 25

 34 omega   26.00  124.00   1.0000    3.0000
omega____ theta____ kappa____ phi______ frames
    -       54.0000   77.0000  160.0000 98

 35 omega  -16.00   85.00   1.0000    3.0000
omega____ theta____ kappa____ phi______ frames
    -       55.1171  -80.0000  105.0000 101

 36 omega   26.00   54.00   1.0000    3.0000
omega____ theta____ kappa____ phi______ frames
    -       55.1171   77.0000  -90.0000 28

 37 omega   28.00   90.00   1.0000    3.0000
omega____ theta____ kappa____ phi______ frames
    -       55.1171   71.0000  -24.0000 62

 38 omega   28.00   93.00   1.0000    3.0000
omega____ theta____ kappa____ phi______ frames
    -       58.0000   77.0000   98.0000 65

 39 omega   28.00   54.00   1.0000    3.0000
omega____ theta____ kappa____ phi______ frames
    -       58.0000   77.0000 -165.0000 26

 40 omega   41.00  125.00   1.0000    3.0000
omega____ theta____ kappa____ phi______ frames
    -       58.0000   73.0000 -147.0000 84

 41 omega   30.00  128.00   1.0000    3.0000
omega____ theta____ kappa____ phi______ frames
    -       58.0000   74.0000   18.0000 98

 42 omega    0.00   78.00   1.0000    3.0000
omega____ theta____ kappa____ phi______ frames
    -       70.0000  -80.0000   22.0000 78

 43 omega   57.00   83.00   1.0000    3.0000
omega____ theta____ kappa____ phi______ frames
    -       78.0000  -80.0000  -31.0000 26

 44 omega   11.00  110.00   1.0000    3.0000
omega____ theta____ kappa____ phi______ frames
    -       82.0000  -79.0000 -150.0000 99

 45 omega   39.00   97.00   1.0000   10.0000
omega____ theta____ kappa____ phi______ frames
    -      110.2342  -80.0000  166.0000 58

 46 omega   80.00  106.00   1.0000   10.0000
omega____ theta____ kappa____ phi______ frames
    -      110.2342   77.0000  -30.0000 26

 47 omega   70.00  141.00   1.0000   10.0000
omega____ theta____ kappa____ phi______ frames
    -      110.2342  -80.0000   51.0000 71

 48 omega   39.00  141.00   1.0000   10.0000
omega____ theta____ kappa____ phi______ frames
    -      110.2342  -80.0000  121.0000 102

 49 omega  125.00  167.00   1.0000   10.0000
omega____ theta____ kappa____ phi______ frames
    -      110.2342   77.0000 -120.0000 42

 50 omega   80.00  106.00   1.0000   10.0000
omega____ theta____ kappa____ phi______ frames
    -      110.2342   77.0000 -120.0000 26

 51 omega  113.00  177.00   1.0000   10.0000
omega____ theta____ kappa____ phi______ frames
    -      110.2342   77.0000  150.0000 64

 52 omega   80.00  106.00   1.0000   10.0000
omega____ theta____ kappa____ phi______ frames
    -      110.2342   77.0000  150.0000 26

 53 omega   40.00  140.00   1.0000   10.0000
omega____ theta____ kappa____ phi______ frames
    -      110.2342  -80.0000  -62.0000 100

 54 omega   90.00  116.00   1.0000   10.0000
omega____ theta____ kappa____ phi______ frames
    -      110.2342   63.0000  -60.0000 26

 55 omega   88.00  114.00   1.0000   10.0000
omega____ theta____ kappa____ phi______ frames
    -      110.2342   63.0000 -120.0000 26

 56 omega  150.00  175.00   1.0000   10.0000
omega____ theta____ kappa____ phi______ frames
    -      110.2342   77.0000  120.0000 25

 57 omega   80.00  105.00   1.0000   10.0000
omega____ theta____ kappa____ phi______ frames
    -      110.2342   77.0000    0.0000 25

 58 omega   80.00  106.00   1.0000   10.0000
omega____ theta____ kappa____ phi______ frames
    -      110.2342   77.0000   90.0000 26

 59 omega   80.00  106.00   1.0000   10.0000
omega____ theta____ kappa____ phi______ frames
    -      110.2342   77.0000  120.0000 26

 60 omega  114.00  178.00   1.0000   10.0000
omega____ theta____ kappa____ phi______ frames
    -      110.2342   77.0000   30.0000 64

 61 omega   90.00  115.00   1.0000   10.0000
omega____ theta____ kappa____ phi______ frames
    -      110.2342   50.0000  150.0000 25

 62 omega   80.00  106.00   1.0000   10.0000
omega____ theta____ kappa____ phi______ frames
    -      110.2342   77.0000  -60.0000 26

 63 omega   80.00  106.00   1.0000   10.0000
omega____ theta____ kappa____ phi______ frames
    -      110.2342   77.0000   30.0000 26

 64 omega   91.00  149.00   1.0000   10.0000
omega____ theta____ kappa____ phi______ frames
    -      110.2342   50.0000  -90.0000 58

 65 omega   89.00  114.00   1.0000   10.0000
omega____ theta____ kappa____ phi______ frames
    -      110.2342   63.0000   60.0000 25

 66 omega  117.00  142.00   1.0000   10.0000
omega____ theta____ kappa____ phi______ frames
    -      110.2342  -80.0000 -128.0000 25

 67 omega  125.00  168.00   1.0000   10.0000
omega____ theta____ kappa____ phi______ frames
    -      110.2342   77.0000 -180.0000 43

 68 omega   80.00  106.00   1.0000   10.0000
omega____ theta____ kappa____ phi______ frames
    -      110.2342   77.0000 -180.0000 26

 69 omega   70.00  103.00   1.0000   10.0000
omega____ theta____ kappa____ phi______ frames
    -      110.2342  -80.0000 -128.0000 33

 70 omega  148.00  174.00   1.0000   10.0000
omega____ theta____ kappa____ phi______ frames
    -      110.2342   77.0000  -90.0000 26

 71 omega   91.00  177.00   1.0000   10.0000
omega____ theta____ kappa____ phi______ frames
    -      110.2342   50.0000  120.0000 86

 72 omega   91.00  160.00   1.0000   10.0000
omega____ theta____ kappa____ phi______ frames
    -      110.2342   50.0000 -150.0000 69

 73 omega   80.00  106.00   1.0000   10.0000
omega____ theta____ kappa____ phi______ frames
    -      110.2342   77.0000  -90.0000 26

 74 omega  130.00  167.00   1.0000   10.0000
omega____ theta____ kappa____ phi______ frames
    -      110.2342   77.0000   60.0000 37

 75 omega   86.00  112.00   1.0000   10.0000
omega____ theta____ kappa____ phi______ frames
    -      110.2342   38.0000   60.0000 26

 76 omega   80.00  105.00   1.0000   10.0000
omega____ theta____ kappa____ phi______ frames
    -      110.2342   77.0000   60.0000 25

 77 omega   93.00  155.00   1.0000   10.0000
omega____ theta____ kappa____ phi______ frames
    -      110.2342   50.0000   90.0000 62

 78 omega  111.00  177.00   1.0000   10.0000
omega____ theta____ kappa____ phi______ frames
    -      110.2342   77.0000 -150.0000 66

 79 omega   93.00  178.00   1.0000   10.0000
omega____ theta____ kappa____ phi______ frames
    -      110.2342   50.0000  -60.0000 85

 80 omega   92.00  119.00   1.0000   10.0000
omega____ theta____ kappa____ phi______ frames
    -      110.2342   50.0000 -120.0000 27

 81 omega   80.00  106.00   1.0000   10.0000
omega____ theta____ kappa____ phi______ frames
    -      110.2342   77.0000 -150.0000 26

 82 omega   85.00  120.00   1.0000   10.0000
omega____ theta____ kappa____ phi______ frames
    -      110.2342   38.0000  -60.0000 35

 83 omega   94.00  121.00   1.0000   10.0000
omega____ theta____ kappa____ phi______ frames
    -      110.2342   50.0000 -180.0000 27

 84 omega   86.00  127.00   1.0000   10.0000
omega____ theta____ kappa____ phi______ frames
    -      110.2342   38.0000    0.0000 41

 85 omega   93.00  156.00   1.0000   10.0000
omega____ theta____ kappa____ phi______ frames
    -      110.2342   50.0000    0.0000 63

 86 omega   89.00  115.00   1.0000   10.0000
omega____ theta____ kappa____ phi______ frames
    -      110.2342   63.0000  120.0000 26

 87 omega   85.00  114.00   1.0000   10.0000
omega____ theta____ kappa____ phi______ frames
    -      110.2342   38.0000  -30.0000 29

 88 omega   88.00  174.00   1.0000   10.0000
omega____ theta____ kappa____ phi______ frames
    -      110.2342   63.0000    0.0000 86

 89 omega   85.00  110.00   1.0000   10.0000
omega____ theta____ kappa____ phi______ frames
    -      110.2342   38.0000 -180.0000 25

 90 omega   85.00  116.00   1.0000   10.0000
omega____ theta____ kappa____ phi______ frames
    -      110.2342   38.0000   30.0000 31

 91 omega   85.00  126.00   1.0000   10.0000
omega____ theta____ kappa____ phi______ frames
    -      110.2342   38.0000  120.0000 41

 92 omega   89.00  114.00   1.0000   10.0000
omega____ theta____ kappa____ phi______ frames
    -      110.2342   63.0000 -180.0000 25

 93 omega   89.00  125.00   1.0000   10.0000
omega____ theta____ kappa____ phi______ frames
    -      110.2342   63.0000 -150.0000 36

 94 omega   91.00  118.00   1.0000   10.0000
omega____ theta____ kappa____ phi______ frames
    -      110.2342   63.0000  -30.0000 27

 95 omega   89.00  124.00   1.0000   10.0000
omega____ theta____ kappa____ phi______ frames
    -      110.2342   63.0000   30.0000 35

 96 omega   89.00  175.00   1.0000   10.0000
omega____ theta____ kappa____ phi______ frames
    -      110.2342   63.0000  -90.0000 86

 97 omega   89.00  178.00   1.0000   10.0000
omega____ theta____ kappa____ phi______ frames
    -      110.2342   63.0000   90.0000 89

 98 omega   86.00  111.00   1.0000   10.0000
omega____ theta____ kappa____ phi______ frames
    -      110.2342   38.0000  150.0000 25

 99 omega  151.00  178.00   1.0000   10.0000
omega____ theta____ kappa____ phi______ frames
    -      110.2342   50.0000  -30.0000 27

100 omega   85.00  112.00   1.0000   10.0000
omega____ theta____ kappa____ phi______ frames
    -      110.2342   38.0000 -120.0000 27

101 omega   89.00  114.00   1.0000   10.0000
omega____ theta____ kappa____ phi______ frames
    -      110.2342   50.0000  -30.0000 25

102 omega   88.00  116.00   1.0000   10.0000
omega____ theta____ kappa____ phi______ frames
    -      110.2342   63.0000  150.0000 28

103 omega   85.00  111.00   1.0000   10.0000
omega____ theta____ kappa____ phi______ frames
    -      110.2342   38.0000   90.0000 26

104 omega   81.00  108.00   1.0000   10.0000
omega____ theta____ kappa____ phi______ frames
    -      110.2342  -80.0000 -160.0000 27

105 omega   99.00  125.00   1.0000   10.0000
omega____ theta____ kappa____ phi______ frames
    -      110.2342   50.0000   30.0000 26

106 omega   90.00  115.00   1.0000   10.0000
omega____ theta____ kappa____ phi______ frames
    -      110.2342   50.0000   60.0000 25

107 omega   85.00  111.00   1.0000   10.0000
omega____ theta____ kappa____ phi______ frames
    -      110.2342   38.0000  -90.0000 26

108 omega   39.00   64.00   1.0000   10.0000
omega____ theta____ kappa____ phi______ frames
    -      110.2342  -80.0000 -160.0000 25

109 omega   85.00  112.00   1.0000   10.0000
omega____ theta____ kappa____ phi______ frames
    -      110.2342   38.0000 -150.0000 27

110 omega   77.00  105.00   1.0000   10.0000
omega____ theta____ kappa____ phi______ frames
    -      110.2342  -80.0000   -4.0000 28

111 omega  -72.00   26.00   1.0000    1.5000
omega____ theta____ kappa____ phi______ frames
    -        0.0000  -38.0000  120.0000 98

112 omega  -72.00   26.00   1.0000    1.5000
omega____ theta____ kappa____ phi______ frames
    -        0.0000  -38.0000 -180.0000 98

113 omega  -72.00   26.00   1.0000    1.5000
omega____ theta____ kappa____ phi______ frames
    -        0.0000  -38.0000   60.0000 98

114 omega  -15.00   84.00   1.0000    1.5000
omega____ theta____ kappa____ phi______ frames
    -       14.0000   76.0000  -36.0000 99

115 omega -111.00  -21.00   1.0000    3.0000
omega____ theta____ kappa____ phi______ frames
    -      -42.5000  -57.0000    0.0000 90

116 omega -113.00  -12.00   1.0000    3.0000
omega____ theta____ kappa____ phi______ frames
    -      -42.5000  -77.0000  120.0000 101

117 omega -113.00  -12.00   1.0000    3.0000
omega____ theta____ kappa____ phi______ frames
    -      -42.5000  -77.0000 -120.0000 101

118 omega -116.00   29.00   1.0000    3.0000
omega____ theta____ kappa____ phi______ frames
    -      -42.5000  -12.0000  150.0000 145

119 omega  -63.00   26.00   1.0000    3.0000
omega____ theta____ kappa____ phi______ frames
    -      -42.5000   57.0000    0.0000 89

120 omega   14.00   46.00   1.0000    3.0000
omega____ theta____ kappa____ phi______ frames
    -       46.0000   80.0000   81.0000 32

121 omega   14.00   46.00   1.0000    3.0000
omega____ theta____ kappa____ phi______ frames
    -       46.0000   80.0000 -163.0000 32

122 omega   19.00   47.00   1.0000    3.0000
omega____ theta____ kappa____ phi______ frames
    -       50.0000   79.0000  165.0000 28

123 omega   20.00  120.00   1.0000    3.0000
omega____ theta____ kappa____ phi______ frames
    -       50.0000   77.0000 -147.0000 100

124 omega   19.00   47.00   1.0000    3.0000
omega____ theta____ kappa____ phi______ frames
    -       50.0000   79.0000    7.0000 28

125 omega   23.00   49.00   1.0000    3.0000
omega____ theta____ kappa____ phi______ frames
    -       54.0000   78.0000  -10.0000 26

126 omega   24.00  124.00   1.0000    3.0000
omega____ theta____ kappa____ phi______ frames
    -       54.0000   77.0000  133.0000 100

127 omega   24.00  124.00   1.0000    3.0000
omega____ theta____ kappa____ phi______ frames
    -       54.0000   77.0000  -82.0000 100

128 omega   24.00  124.00   1.0000    3.0000
omega____ theta____ kappa____ phi______ frames
    -       54.0000   77.0000   81.0000 100

129 omega   23.00   49.00   1.0000    3.0000
omega____ theta____ kappa____ phi______ frames
    -       54.0000   78.0000  137.0000 26

130 omega   23.00   49.00   1.0000    3.0000
omega____ theta____ kappa____ phi______ frames
    -       54.0000   78.0000  114.0000 26

131 omega  -18.00  128.00   1.0000    3.0000
omega____ theta____ kappa____ phi______ frames
    -       55.1171    0.0000    0.0000 146

132 omega  -15.00   85.00   1.0000    3.0000
omega____ theta____ kappa____ phi______ frames
    -       55.1171  -77.0000   90.0000 100

133 omega   28.00  124.00   1.0000    3.0000
omega____ theta____ kappa____ phi______ frames
    -       55.1171   72.0000 -110.0000 96

134 omega  -15.00   85.00   1.0000    3.0000
omega____ theta____ kappa____ phi______ frames
    -       55.1171  -77.0000 -180.0000 100

135 omega  -18.00  128.00   1.0000    3.0000
omega____ theta____ kappa____ phi______ frames
    -       55.1171    0.0000  240.0000 146

136 omega   28.00  124.00   1.0000    3.0000
omega____ theta____ kappa____ phi______ frames
    -       55.1171   71.0000  -24.0000 96

137 omega  -18.00  128.00   1.0000    3.0000
omega____ theta____ kappa____ phi______ frames
    -       55.1171    0.0000  240.0000 146

138 omega  -18.00  128.00   1.0000    3.0000
omega____ theta____ kappa____ phi______ frames
    -       55.1171    0.0000  120.0000 146

139 omega  -18.00  128.00   1.0000    3.0000
omega____ theta____ kappa____ phi______ frames
    -       55.1171    0.0000  120.0000 146

140 omega  -18.00  128.00   1.0000    3.0000
omega____ theta____ kappa____ phi______ frames
    -       55.1171    0.0000    0.0000 146

141 omega   30.00  127.00   1.0000    3.0000
omega____ theta____ kappa____ phi______ frames
    -       58.0000   73.0000 -147.0000 97

142 omega   28.00  128.00   1.0000    3.0000
omega____ theta____ kappa____ phi______ frames
    -       58.0000   77.0000 -165.0000 100

143 omega   28.00  128.00   1.0000    3.0000
omega____ theta____ kappa____ phi______ frames
    -       58.0000   77.0000   98.0000 100

144 omega   30.00  128.00   1.0000    3.0000
omega____ theta____ kappa____ phi______ frames
    -       58.0000   74.0000   18.0000 98

145 omega   -1.00  102.00   1.0000    3.0000
omega____ theta____ kappa____ phi______ frames
    -       70.0000  -80.0000   22.0000 103

146 omega    7.00  110.00   1.0000    3.0000
omega____ theta____ kappa____ phi______ frames
    -       78.0000  -80.0000  -31.0000 103

147 omega   37.00   68.00   1.0000   10.0000
omega____ theta____ kappa____ phi______ frames
    -      110.2342  -25.0000 -120.0000 31

148 omega   37.00   94.00   1.0000   10.0000
omega____ theta____ kappa____ phi______ frames
    -      110.2342  -25.0000  150.0000 57

149 omega   37.00   94.00   1.0000   10.0000
omega____ theta____ kappa____ phi______ frames
    -      110.2342  -25.0000    0.0000 57

150 omega   37.00   94.00   1.0000   10.0000
omega____ theta____ kappa____ phi______ frames
    -      110.2342  -25.0000   60.0000 57

;
_diffrn_measurement_device '\k-geometry diffractometer'
_diffrn_measurement_device_type 'Agilent SuperNova, Dual, Cu at zero, Eos'
_diffrn_measurement_method '\w scans'
_diffrn_measurement_specimen_support 'polyimid foil'
_diffrn_orient_matrix_UB_11 -0.0108417000
_diffrn_orient_matrix_UB_12 -0.0741855000
_diffrn_orient_matrix_UB_13 -0.0234571000
_diffrn_orient_matrix_UB_21 0.0672854000
_diffrn_orient_matrix_UB_22 -0.0146090000
_diffrn_orient_matrix_UB_23 0.1162799000
_diffrn_orient_matrix_UB_31 -0.1563311000
_diffrn_orient_matrix_UB_32 -0.0011670000
_diffrn_orient_matrix_UB_33 0.0321782000
_diffrn_radiation_monochromator mirror
_diffrn_radiation_probe x-ray
_diffrn_radiation_type 'Cu K\a'
_diffrn_radiation_wavelength 1.5418
_diffrn_reflns_av_R_equivalents 0.0529
_diffrn_reflns_av_sigmaI/netI 0.0957
_diffrn_reflns_limit_h_max 10
_diffrn_reflns_limit_h_min -11
_diffrn_reflns_limit_k_max 25
_diffrn_reflns_limit_k_min -24
_diffrn_reflns_limit_l_max 15
_diffrn_reflns_limit_l_min -15
_diffrn_reflns_number 80837
_diffrn_reflns_theta_full 66.97
_diffrn_reflns_theta_max 71.7817
_diffrn_reflns_theta_min 3.5238
_diffrn_source 'Agilent SuperNova (Cu) x-ray Source'
_exptl_absorpt_coefficient_mu 0.768
_exptl_absorpt_correction_T_max 1.00000
_exptl_absorpt_correction_T_min 0.65950
_exptl_absorpt_correction_type multi-scan
_exptl_absorpt_process_details
;
CrysAlisPro, Agilent Technologies,
Version 1.171.35.21 (release 20-01-2012 CrysAlis171 .NET)
(compiled Jan 23 2012,18:06:46)
empirical absorption correction using spherical harmonics,
 implemented in SCALE3 ABSPACK scaling algorithm.
;
_exptl_crystal_colour colourless
_exptl_crystal_density_diffrn 1.329
_exptl_crystal_description plate
_exptl_crystal_F_000 992
_exptl_crystal_size_max 0.10
_exptl_crystal_size_mid 0.10
_exptl_crystal_size_min 0.10
_refine_diff_density_max 0.320
_refine_diff_density_min -0.246
_refine_diff_density_rms 0.042
_refine_ls_abs_structure_details 'Flack H D (1983), Acta Cryst. A39, 876-881'
_refine_ls_extinction_method none
_refine_ls_goodness_of_fit_ref 1.045
_refine_ls_hydrogen_treatment mixed
_refine_ls_matrix_type full
_refine_ls_number_parameters 355
_refine_ls_number_reflns 4492
_refine_ls_number_restraints 0
_refine_ls_restrained_S_all 1.045
_refine_ls_R_factor_all 0.0366
_refine_ls_R_factor_gt 0.0356
_refine_ls_shift/su_max 0.001
_refine_ls_shift/su_mean 0.000
_refine_ls_structure_factor_coef Fsqd
_refine_ls_weighting_details 'calc w=1/[\s^2^(Fo^2^)+(0.0419P)^2^+1.1980P] where P=(Fo^2^+2Fc^2^)/3'
_refine_ls_weighting_scheme calc
_refine_ls_wR_factor_gt 0.0891
_refine_ls_wR_factor_ref 0.0898
_reflns_number_gt 4353
_reflns_number_total 4492
_reflns_threshold_expression >2sigma(I)
_cod_data_source_file ic4004214_si_004_6.cif
_cod_data_source_block co_mimo55
_cod_original_sg_symbol_H-M 'P 21/n'
_cod_database_code 4335068
_audit_block_refno 1529
_audit_block_usercomment 'Mimo456b, plate, colourless'
_cell_oxdiff_length_a 9.13041(18)
_cell_oxdiff_length_b 20.3726(3)
_cell_oxdiff_length_c 12.66878(18)
_cell_oxdiff_angle_alpha 90.0218(12)
_cell_oxdiff_angle_beta 98.3606(14)
_cell_oxdiff_angle_gamma 90.0134(14)
_cell_oxdiff_volume 2331.48(7)
_cell_oxdiff_measurement_reflns_used 48507
_reflns_odcompleteness_completeness 98.68
_reflns_odcompleteness_theta 66.97
_reflns_odcompleteness_iscentric 1

loop_
_symmetry_equiv_pos_as_xyz
'x, y, z'
'-x+1/2, y+1/2, -z+1/2'
'-x, -y, -z'
'x-1/2, -y-1/2, z-1/2'

loop_
_atom_site_label
_atom_site_type_symbol
_atom_site_fract_x
_atom_site_fract_y
_atom_site_fract_z
_atom_site_U_iso_or_equiv
_atom_site_adp_type
_atom_site_occupancy
_atom_site_symmetry_multiplicity
_atom_site_calc_flag
_atom_site_refinement_flags
O1 O 0.89882(10) 0.85779(5) 0.41107(7) 0.0235(2) Uani 1 1 d .
O2 O 0.68305(9) 0.87558(4) 0.30603(7) 0.01693(19) Uani 1 1 d .
O3 O 0.70151(9) 0.57721(4) 0.32061(7) 0.01939(19) Uani 1 1 d .
O4 O 0.49751(9) 0.62440(4) 0.23237(6) 0.01580(18) Uani 1 1 d .
O5 O 0.72181(9) 0.73564(4) 0.26984(6) 0.01681(19) Uani 1 1 d .
N1 N 0.62485(12) 0.88475(5) 0.58051(8) 0.0175(2) Uani 1 1 d .
N2 N 0.40283(11) 0.58659(5) 0.45476(8) 0.0174(2) Uani 1 1 d .
N3 N 0.43314(11) 0.75484(5) 0.46915(8) 0.0134(2) Uani 1 1 d .
N7 N 0.81990(11) 0.69720(5) 0.52606(8) 0.0149(2) Uani 1 1 d .
C1 C 0.68668(13) 0.79073(5) 0.43438(9) 0.0128(2) Uani 1 1 d .
C2 C 0.52070(13) 0.81001(5) 0.43956(9) 0.0128(2) Uani 1 1 d .
H2 H 0.4788(16) 0.8216(7) 0.3642(12) 0.015 Uiso 1 1 d .
C4 C 0.43804(13) 0.69851(5) 0.39887(9) 0.0125(2) Uani 1 1 d .
H4 H 0.4027(16) 0.7146(7) 0.3242(12) 0.015 Uiso 1 1 d .
C5 C 0.60081(13) 0.67375(5) 0.39549(9) 0.0126(2) Uani 1 1 d .
C6 C 0.68939(13) 0.65485(6) 0.50478(9) 0.0148(2) Uani 1 1 d .
H6A H 0.6260(17) 0.6586(7) 0.5639(12) 0.018 Uiso 1 1 d .
H6B H 0.7241(16) 0.6094(7) 0.4991(11) 0.018 Uiso 1 1 d .
C8 C 0.77322(14) 0.76507(6) 0.54067(9) 0.0152(2) Uani 1 1 d .
H8A H 0.8629(17) 0.7922(7) 0.5599(12) 0.018 Uiso 1 1 d .
H8B H 0.7126(17) 0.7684(7) 0.6013(12) 0.018 Uiso 1 1 d .
C9 C 0.67855(12) 0.73315(5) 0.35564(9) 0.0127(2) Uani 1 1 d .
C10 C 0.77012(13) 0.84523(6) 0.38580(9) 0.0148(2) Uani 1 1 d .
C11 C 0.75973(15) 0.91817(6) 0.24064(10) 0.0222(3) Uani 1 1 d .
H11A H 0.6913(7) 0.9328(4) 0.1792(8) 0.033 Uiso 1 1 calc R
H11B H 0.8408(11) 0.8943(3) 0.2165(7) 0.033 Uiso 1 1 calc R
H11C H 0.7986(10) 0.9560(5) 0.2823(5) 0.033 Uiso 1 1 calc R
C12 C 0.60724(13) 0.61891(5) 0.31435(9) 0.0137(2) Uani 1 1 d .
C13 C 0.50101(16) 0.57712(7) 0.14808(10) 0.0238(3) Uani 1 1 d .
H13A H 0.4171(10) 0.5845(3) 0.0923(7) 0.036 Uiso 1 1 calc R
H13B H 0.4954(11) 0.5329(4) 0.1767(3) 0.036 Uiso 1 1 calc R
H13C H 0.5929(11) 0.5820(3) 0.1181(6) 0.036 Uiso 1 1 calc R
C14 C 0.50706(13) 0.87029(5) 0.50848(9) 0.0145(2) Uani 1 1 d .
C15 C 0.37638(14) 0.90757(6) 0.49548(10) 0.0181(3) Uani 1 1 d .
C16 C 0.37067(15) 0.96007(6) 0.56550(11) 0.0217(3) Uani 1 1 d .
H16 H 0.2825(18) 0.9880(8) 0.5569(12) 0.026 Uiso 1 1 d .
C17 C 0.48943(16) 0.97347(6) 0.64313(10) 0.0230(3) Uani 1 1 d .
H17 H 0.4891(18) 1.0104(8) 0.6934(13) 0.028 Uiso 1 1 d .
C18 C 0.61477(15) 0.93515(6) 0.64689(10) 0.0213(3) Uani 1 1 d .
H18 H 0.7019(18) 0.9437(8) 0.6999(13) 0.026 Uiso 1 1 d .
C19 C 0.24884(15) 0.89323(6) 0.40997(12) 0.0261(3) Uani 1 1 d .
H19A H 0.2812(5) 0.8966(5) 0.3406(7) 0.039 Uiso 1 1 calc R
H19B H 0.1702(9) 0.9246(5) 0.4145(6) 0.039 Uiso 1 1 calc R
H19C H 0.2127(9) 0.8492(5) 0.4195(5) 0.039 Uiso 1 1 calc R
C20 C 0.33561(13) 0.64267(6) 0.42025(9) 0.0137(2) Uani 1 1 d .
C21 C 0.18124(13) 0.64965(6) 0.39872(9) 0.0155(2) Uani 1 1 d .
C22 C 0.09646(14) 0.59442(6) 0.41358(10) 0.0190(3) Uani 1 1 d .
H22 H -0.0121(19) 0.5971(7) 0.3982(12) 0.023 Uiso 1 1 d .
C23 C 0.16564(15) 0.53625(6) 0.44925(10) 0.0211(3) Uani 1 1 d .
H23 H 0.1118(18) 0.4970(8) 0.4575(13) 0.025 Uiso 1 1 d .
C24 C 0.31827(15) 0.53458(6) 0.46934(11) 0.0211(3) Uani 1 1 d .
H24 H 0.3707(18) 0.4942(8) 0.4954(12) 0.025 Uiso 1 1 d .
C25 C 0.10753(14) 0.71283(6) 0.35942(11) 0.0220(3) Uani 1 1 d .
H25A H 0.1050(10) 0.7426(3) 0.4196(6) 0.033 Uiso 1 1 calc R
H25B H 0.0065(10) 0.70378(12) 0.3253(8) 0.033 Uiso 1 1 calc R
H25C H 0.1632(8) 0.7332(3) 0.3077(8) 0.033 Uiso 1 1 calc R
C26 C 0.40171(15) 0.74666(6) 0.57813(9) 0.0183(3) Uani 1 1 d .
H26A H 0.3204(10) 0.7165(5) 0.57839(14) 0.027 Uiso 1 1 calc R
H26B H 0.3759(11) 0.7885(4) 0.6057(4) 0.027 Uiso 1 1 calc R
H26C H 0.4881(9) 0.7295(5) 0.6223(5) 0.027 Uiso 1 1 calc R
C27 C 0.91721(14) 0.67493(6) 0.62041(10) 0.0213(3) Uani 1 1 d .
H27A H 1.0068(10) 0.7039(4) 0.6329(5) 0.032 Uiso 1 1 calc R
H27B H 0.9485(9) 0.6286(5) 0.6095(3) 0.032 Uiso 1 1 calc R
H27C H 0.8634(6) 0.6770(5) 0.6839(6) 0.032 Uiso 1 1 calc R

loop_
_atom_site_aniso_label
_atom_site_aniso_U_11
_atom_site_aniso_U_22
_atom_site_aniso_U_33
_atom_site_aniso_U_23
_atom_site_aniso_U_13
_atom_site_aniso_U_12
O1 0.0147(5) 0.0300(5) 0.0256(5) 0.0034(4) 0.0019(4) -0.0079(4)
O2 0.0164(4) 0.0158(4) 0.0192(4) 0.0047(3) 0.0046(3) -0.0023(3)
O3 0.0160(4) 0.0182(4) 0.0237(4) -0.0028(3) 0.0019(3) 0.0051(3)
O4 0.0149(4) 0.0171(4) 0.0150(4) -0.0036(3) 0.0010(3) 0.0029(3)
O5 0.0171(4) 0.0191(4) 0.0154(4) 0.0000(3) 0.0064(3) -0.0001(3)
N1 0.0199(5) 0.0158(5) 0.0171(5) -0.0007(4) 0.0038(4) -0.0015(4)
N2 0.0157(5) 0.0149(5) 0.0225(5) 0.0009(4) 0.0053(4) -0.0006(4)
N3 0.0150(5) 0.0124(5) 0.0140(5) -0.0013(4) 0.0059(4) -0.0017(4)
N7 0.0127(5) 0.0151(5) 0.0162(5) 0.0003(4) -0.0006(4) 0.0008(4)
C1 0.0110(6) 0.0136(5) 0.0140(5) -0.0001(4) 0.0024(4) -0.0003(4)
C2 0.0109(6) 0.0134(5) 0.0145(5) 0.0011(4) 0.0034(4) 0.0005(4)
C4 0.0110(6) 0.0132(5) 0.0135(5) 0.0000(4) 0.0028(4) 0.0008(4)
C5 0.0112(6) 0.0128(5) 0.0141(5) 0.0004(4) 0.0025(4) 0.0008(4)
C6 0.0146(6) 0.0144(6) 0.0151(5) 0.0019(4) 0.0012(5) -0.0003(4)
C8 0.0145(6) 0.0155(6) 0.0150(6) -0.0004(4) 0.0007(5) 0.0000(4)
C9 0.0081(5) 0.0148(5) 0.0150(5) 0.0011(4) 0.0009(4) 0.0022(4)
C10 0.0152(6) 0.0149(5) 0.0150(5) -0.0022(4) 0.0043(4) -0.0007(4)
C11 0.0252(7) 0.0202(6) 0.0225(6) 0.0051(5) 0.0078(5) -0.0055(5)
C12 0.0115(6) 0.0138(5) 0.0163(5) 0.0009(4) 0.0036(4) -0.0013(4)
C13 0.0253(7) 0.0255(7) 0.0193(6) -0.0094(5) -0.0013(5) 0.0059(5)
C14 0.0159(6) 0.0130(5) 0.0161(5) 0.0012(4) 0.0069(4) -0.0018(4)
C15 0.0166(6) 0.0149(5) 0.0246(6) 0.0013(5) 0.0088(5) -0.0014(4)
C16 0.0209(7) 0.0163(6) 0.0310(7) -0.0001(5) 0.0141(5) 0.0008(5)
C17 0.0308(8) 0.0167(6) 0.0242(6) -0.0047(5) 0.0128(5) -0.0023(5)
C18 0.0266(7) 0.0187(6) 0.0190(6) -0.0028(5) 0.0045(5) -0.0033(5)
C19 0.0156(7) 0.0204(6) 0.0415(8) -0.0041(6) 0.0021(6) 0.0030(5)
C20 0.0139(6) 0.0148(5) 0.0128(5) -0.0015(4) 0.0037(4) -0.0010(4)
C21 0.0143(6) 0.0180(6) 0.0148(5) -0.0015(4) 0.0043(4) -0.0006(4)
C22 0.0138(6) 0.0229(6) 0.0215(6) -0.0034(5) 0.0065(5) -0.0031(5)
C23 0.0197(7) 0.0175(6) 0.0280(7) -0.0016(5) 0.0100(5) -0.0057(5)
C24 0.0205(7) 0.0149(6) 0.0291(7) 0.0018(5) 0.0076(5) -0.0006(5)
C25 0.0129(6) 0.0238(6) 0.0293(7) 0.0055(5) 0.0033(5) 0.0016(5)
C26 0.0223(7) 0.0188(6) 0.0155(6) -0.0011(4) 0.0084(5) -0.0033(5)
C27 0.0202(7) 0.0216(6) 0.0198(6) 0.0003(5) -0.0043(5) 0.0027(5)

loop_
_atom_type_symbol
_atom_type_description
_atom_type_scat_dispersion_real
_atom_type_scat_dispersion_imag
_atom_type_scat_source
C C 0.0181 0.0091 'International Tables Vol C Tables 4.2.6.8 and 6.1.1.4'
H H 0.0000 0.0000 'International Tables Vol C Tables 4.2.6.8 and 6.1.1.4'
N N 0.0311 0.0180 'International Tables Vol C Tables 4.2.6.8 and 6.1.1.4'
O O 0.0492 0.0322 'International Tables Vol C Tables 4.2.6.8 and 6.1.1.4'

loop_
_geom_angle_atom_site_label_1
_geom_angle_atom_site_label_2
_geom_angle_atom_site_label_3
_geom_angle
C10 O2 C11 115.05(9)
C12 O4 C13 115.08(9)
C14 N1 C18 118.36(11)
C24 N2 C20 118.24(11)
C4 N3 C2 112.50(9)
C4 N3 C26 121.05(9)
C2 N3 C26 121.41(9)
C27 N7 C6 110.58(9)
C27 N7 C8 110.16(9)
C6 N7 C8 109.55(9)
C10 C1 C9 105.88(9)
C10 C1 C8 111.97(9)
C9 C1 C8 106.10(9)
C10 C1 C2 112.04(9)
C9 C1 C2 105.16(9)
C8 C1 C2 114.84(9)
N3 C2 C14 112.34(9)
N3 C2 C1 112.65(9)
C14 C2 C1 112.59(9)
N3 C2 H2 106.1(8)
C14 C2 H2 107.7(8)
C1 C2 H2 104.8(8)
N3 C4 C20 113.92(9)
N3 C4 C5 112.42(9)
C20 C4 C5 111.88(9)
N3 C4 H4 106.4(8)
C20 C4 H4 106.8(8)
C5 C4 H4 104.6(8)
C12 C5 C9 107.00(9)
C12 C5 C6 110.76(9)
C9 C5 C6 106.58(9)
C12 C5 C4 112.43(9)
C9 C5 C4 103.99(9)
C6 C5 C4 115.34(9)
N7 C6 C5 108.91(9)
N7 C6 H6A 110.9(8)
C5 C6 H6A 111.2(8)
N7 C6 H6B 107.7(9)
C5 C6 H6B 107.5(8)
H6A C6 H6B 110.5(12)
N7 C8 C1 109.23(9)
N7 C8 H8A 108.2(9)
C1 C8 H8A 109.0(9)
N7 C8 H8B 111.1(8)
C1 C8 H8B 111.7(8)
H8A C8 H8B 107.5(12)
O5 C9 C5 123.98(10)
O5 C9 C1 124.09(10)
C5 C9 C1 111.83(9)
O1 C10 O2 123.56(11)
O1 C10 C1 125.09(11)
O2 C10 C1 111.26(10)
O2 C11 H11A 109.5
O2 C11 H11B 109.5
H11A C11 H11B 109.5
O2 C11 H11C 109.5
H11A C11 H11C 109.5
H11B C11 H11C 109.5
O3 C12 O4 123.89(11)
O3 C12 C5 124.73(10)
O4 C12 C5 111.33(9)
O4 C13 H13A 109.5
O4 C13 H13B 109.5
H13A C13 H13B 109.5
O4 C13 H13C 109.5
H13A C13 H13C 109.5
H13B C13 H13C 109.5
N1 C14 C15 123.13(11)
N1 C14 C2 116.34(10)
C15 C14 C2 120.53(11)
C16 C15 C14 116.72(12)
C16 C15 C19 120.77(12)
C14 C15 C19 122.51(11)
C17 C16 C15 120.40(12)
C17 C16 H16 120.8(9)
C15 C16 H16 118.8(9)
C18 C17 C16 118.31(12)
C18 C17 H17 119.3(10)
C16 C17 H17 122.3(10)
N1 C18 C17 122.98(12)
N1 C18 H18 116.4(10)
C17 C18 H18 120.6(9)
C15 C19 H19A 109.5
C15 C19 H19B 109.5
H19A C19 H19B 109.5
C15 C19 H19C 109.5
H19A C19 H19C 109.5
H19B C19 H19C 109.5
N2 C20 C21 123.33(11)
N2 C20 C4 115.51(10)
C21 C20 C4 121.06(10)
C22 C21 C20 117.01(11)
C22 C21 C25 120.31(11)
C20 C21 C25 122.68(11)
C23 C22 C21 119.84(12)
C23 C22 H22 120.7(9)
C21 C22 H22 119.5(9)
C24 C23 C22 118.76(12)
C24 C23 H23 118.9(10)
C22 C23 H23 122.3(10)
N2 C24 C23 122.82(12)
N2 C24 H24 116.4(9)
C23 C24 H24 120.8(9)
C21 C25 H25A 109.5
C21 C25 H25B 109.5
H25A C25 H25B 109.5
C21 C25 H25C 109.5
H25A C25 H25C 109.5
H25B C25 H25C 109.5
N3 C26 H26A 109.5
N3 C26 H26B 109.5
H26A C26 H26B 109.5
N3 C26 H26C 109.5
H26A C26 H26C 109.5
H26B C26 H26C 109.5
N7 C27 H27A 109.5
N7 C27 H27B 109.5
H27A C27 H27B 109.5
N7 C27 H27C 109.5
H27A C27 H27C 109.5
H27B C27 H27C 109.5

loop_
_geom_bond_atom_site_label_1
_geom_bond_atom_site_label_2
_geom_bond_distance
O1 C10 1.2002(15)
O2 C10 1.3423(14)
O2 C11 1.4484(14)
O3 C12 1.2039(14)
O4 C12 1.3389(14)
O4 C13 1.4416(14)
O5 C9 1.2104(14)
N1 C14 1.3384(16)
N1 C18 1.3385(16)
N2 C24 1.3396(16)
N2 C20 1.3396(15)
N3 C4 1.4567(14)
N3 C2 1.4595(14)
N3 C26 1.4599(14)
N7 C27 1.4543(15)
N7 C6 1.4643(15)
N7 C8 1.4661(15)
C1 C10 1.5260(16)
C1 C9 1.5342(15)
C1 C8 1.5495(15)
C1 C2 1.5768(16)
C2 C14 1.5221(15)
C2 H2 1.004(14)
C4 C20 1.5217(15)
C4 C5 1.5764(16)
C4 H4 1.009(14)
C5 C12 1.5249(15)
C5 C9 1.5253(15)
C5 C6 1.5471(15)
C6 H6A 1.015(15)
C6 H6B 0.985(15)
C8 H8A 0.989(16)
C8 H8B 1.013(15)
C11 H11A 0.9715
C11 H11B 0.9715
C11 H11C 0.9715
C13 H13A 0.9755
C13 H13B 0.9755
C13 H13C 0.9755
C14 C15 1.4040(17)
C15 C16 1.3950(17)
C15 C19 1.4996(18)
C16 C17 1.381(2)
C16 H16 0.979(17)
C17 C18 1.3807(19)
C17 H17 0.986(17)
C18 H18 0.980(16)
C19 H19A 0.9694
C19 H19B 0.9694
C19 H19C 0.9695
C20 C21 1.4039(17)
C21 C22 1.3939(17)
C21 C25 1.5031(17)
C22 C23 1.3870(19)
C22 H22 0.984(17)
C23 C24 1.3808(19)
C23 H23 0.952(17)
C24 H24 0.983(16)
C25 H25A 0.9774
C25 H25B 0.9774
C25 H25C 0.9774
C26 H26A 0.9636
C26 H26B 0.9636
C26 H26C 0.9636
C27 H27A 1.0023
C27 H27B 1.0023
C27 H27C 1.0023

loop_
_geom_torsion_atom_site_label_1
_geom_torsion_atom_site_label_2
_geom_torsion_atom_site_label_3
_geom_torsion_atom_site_label_4
_geom_torsion
C4 N3 C2 C14 176.17(9)
C26 N3 C2 C14 -28.72(14)
C4 N3 C2 C1 -55.40(12)
C26 N3 C2 C1 99.70(12)
C10 C1 C2 N3 170.50(9)
C9 C1 C2 N3 55.95(11)
C8 C1 C2 N3 -60.29(12)
C10 C1 C2 C14 -61.20(12)
C9 C1 C2 C14 -175.75(9)
C8 C1 C2 C14 68.01(12)
C2 N3 C4 C20 -174.06(9)
C26 N3 C4 C20 30.73(15)
C2 N3 C4 C5 57.33(12)
C26 N3 C4 C5 -97.87(12)
N3 C4 C5 C12 -174.74(9)
C20 C4 C5 C12 55.60(12)
N3 C4 C5 C9 -59.34(11)
C20 C4 C5 C9 171.00(9)
N3 C4 C5 C6 56.97(12)
C20 C4 C5 C6 -72.69(12)
C27 N7 C6 C5 -171.80(10)
C8 N7 C6 C5 66.60(12)
C12 C5 C6 N7 111.94(10)
C9 C5 C6 N7 -4.11(12)
C4 C5 C6 N7 -118.94(10)
C27 N7 C8 C1 172.75(10)
C6 N7 C8 C1 -65.40(12)
C10 C1 C8 N7 -112.87(11)
C9 C1 C8 N7 2.19(13)
C2 C1 C8 N7 117.89(11)
C12 C5 C9 O5 6.64(15)
C6 C5 C9 O5 125.18(12)
C4 C5 C9 O5 -112.52(12)
C12 C5 C9 C1 -176.87(9)
C6 C5 C9 C1 -58.33(11)
C4 C5 C9 C1 63.97(11)
C10 C1 C9 O5 -5.04(15)
C8 C1 C9 O5 -124.18(12)
C2 C1 C9 O5 113.73(12)
C10 C1 C9 C5 178.48(9)
C8 C1 C9 C5 59.34(12)
C2 C1 C9 C5 -62.75(11)
C11 O2 C10 O1 9.07(16)
C11 O2 C10 C1 -167.49(9)
C9 C1 C10 O1 -99.65(13)
C8 C1 C10 O1 15.55(16)
C2 C1 C10 O1 146.24(12)
C9 C1 C10 O2 76.85(11)
C8 C1 C10 O2 -167.95(9)
C2 C1 C10 O2 -37.26(12)
C13 O4 C12 O3 -1.61(17)
C13 O4 C12 C5 175.92(10)
C9 C5 C12 O3 93.77(13)
C6 C5 C12 O3 -22.02(16)
C4 C5 C12 O3 -152.68(11)
C9 C5 C12 O4 -83.74(11)
C6 C5 C12 O4 160.47(9)
C4 C5 C12 O4 29.82(13)
C18 N1 C14 C15 3.51(17)
C18 N1 C14 C2 -176.31(10)
N3 C2 C14 N1 106.97(12)
C1 C2 C14 N1 -21.49(14)
N3 C2 C14 C15 -72.85(13)
C1 C2 C14 C15 158.69(10)
N1 C14 C15 C16 -2.90(17)
C2 C14 C15 C16 176.91(10)
N1 C14 C15 C19 176.14(12)
C2 C14 C15 C19 -4.06(18)
C14 C15 C16 C17 -0.08(18)
C19 C15 C16 C17 -179.13(12)
C15 C16 C17 C18 2.24(19)
C14 N1 C18 C17 -1.13(18)
C16 C17 C18 N1 -1.7(2)
C24 N2 C20 C21 0.05(18)
C24 N2 C20 C4 -176.39(10)
N3 C4 C20 N2 -115.17(11)
C5 C4 C20 N2 13.71(14)
N3 C4 C20 C21 68.31(14)
C5 C4 C20 C21 -162.81(10)
N2 C20 C21 C22 -0.73(17)
C4 C20 C21 C22 175.52(10)
N2 C20 C21 C25 -179.64(11)
C4 C20 C21 C25 -3.39(17)
C20 C21 C22 C23 0.67(17)
C25 C21 C22 C23 179.61(12)
C21 C22 C23 C24 0.01(19)
C20 N2 C24 C23 0.71(19)
C22 C23 C24 N2 -0.7(2)
